data_4121579
loop_
_publ_author_name
'Bhowmik, Sandip'
'Ghosh, Biswa Nath'
'Marjom\"aki, Varpu'
'Rissanen, Kari'

_publ_section_title
;
 Nanomolar Pyrophosphate Detection in Water and in a Self-Assembled
 Hydrogel of a Simple Terpyridine-Zn(2+) Complex.
;
_journal_issue 15
_journal_name_full 'Journal of the American Chemical Society'
_journal_page_first 5543
_journal_paper_doi 10.1021/ja4128949
_journal_volume 136
_journal_year 2014
_chemical_formula_moiety 'C23 H20 Cl2 N4 Zn'
_chemical_formula_sum 'C23 H20 Cl2 N4 Zn'
_chemical_formula_weight 488.70
_chemical_name_systematic
;
 ?
;
_space_group_IT_number 60
_symmetry_cell_setting orthorhombic
_symmetry_space_group_name_Hall '-P 2n 2ab'
_symmetry_space_group_name_H-M 'P b c n'
_atom_sites_solution_hydrogens geom
_atom_sites_solution_primary direct
_atom_sites_solution_secondary difmap
_audit_creation_method SHELXL-97
_cell_angle_alpha 90.00
_cell_angle_beta 90.00
_cell_angle_gamma 90.00
_cell_formula_units_Z 4
_cell_length_a 11.6964(3)
_cell_length_b 15.8328(4)
_cell_length_c 11.5220(3)
_cell_measurement_reflns_used 2344
_cell_measurement_temperature 173(2)
_cell_measurement_theta_max 30.5660
_cell_measurement_theta_min 2.7850
_cell_volume 2133.72(9)
_computing_cell_refinement
;
CrysAlisPro, Agilent Technologies,
Version 1.171.36.28 (release 01-02-2013 CrysAlis171 .NET)
(compiled Feb  1 2013,16:14:44)
;
_computing_data_collection
;
CrysAlisPro, Agilent Technologies,
Version 1.171.36.28 (release 01-02-2013 CrysAlis171 .NET)
(compiled Feb  1 2013,16:14:44)
;
_computing_data_reduction
;
CrysAlisPro, Agilent Technologies,
Version 1.171.36.28 (release 01-02-2013 CrysAlis171 .NET)
(compiled Feb  1 2013,16:14:44)
;
_computing_structure_refinement 'SHELXL-97 (Sheldrick, 2008)'
_computing_structure_solution
;
SUPERFLIP, J. Appl. Cryst. (2007) 40, 786-790
;
_diffrn_ambient_temperature 173(2)
_diffrn_detector_area_resol_mean 16.0107
_diffrn_measured_fraction_theta_full 0.998
_diffrn_measured_fraction_theta_max 0.998
_diffrn_measurement_device_type 'SuperNova, Single source at offset, Eos'
_diffrn_radiation_monochromator mirror
_diffrn_radiation_source 'SuperNova (Mo) X-ray Source'
_diffrn_radiation_type MoK\a
_diffrn_radiation_wavelength 0.71073
_diffrn_reflns_av_R_equivalents 0.0230
_diffrn_reflns_av_sigmaI/netI 0.0268
_diffrn_reflns_limit_h_max 9
_diffrn_reflns_limit_h_min -13
_diffrn_reflns_limit_k_max 15
_diffrn_reflns_limit_k_min -18
_diffrn_reflns_limit_l_max 13
_diffrn_reflns_limit_l_min -12
_diffrn_reflns_number 4734
_diffrn_reflns_theta_full 25.00
_diffrn_reflns_theta_max 25.00
_diffrn_reflns_theta_min 2.16
_exptl_absorpt_coefficient_mu 1.419
_exptl_absorpt_correction_T_max 0.948
_exptl_absorpt_correction_T_min 0.689
_exptl_absorpt_correction_type analytical
_exptl_absorpt_process_details
;
CrysAlisPro, Agilent Technologies,
Version 1.171.36.28 (release 01-02-2013 CrysAlis171 .NET)
(compiled Feb  1 2013,16:14:44)
Analytical numeric absorption correction using a multifaceted crystal
            model based on expressions derived by R.C. Clark & J.S. Reid.
(Clark, R. C. & Reid, J. S. (1995). Acta Cryst. A51, 887-897)
;
_exptl_crystal_colour yellow
_exptl_crystal_density_diffrn 1.521
_exptl_crystal_density_method 'not measured'
_exptl_crystal_description needle
_exptl_crystal_F_000 1000
_exptl_crystal_size_max 0.58
_exptl_crystal_size_mid 0.06
_exptl_crystal_size_min 0.05
_refine_diff_density_max 0.291
_refine_diff_density_min -0.347
_refine_diff_density_rms 0.054
_refine_ls_extinction_method none
_refine_ls_goodness_of_fit_ref 1.062
_refine_ls_hydrogen_treatment constr
_refine_ls_matrix_type full
_refine_ls_number_parameters 140
_refine_ls_number_reflns 1882
_refine_ls_number_restraints 0
_refine_ls_restrained_S_all 1.062
_refine_ls_R_factor_all 0.0355
_refine_ls_R_factor_gt 0.0281
_refine_ls_shift/su_max 0.001
_refine_ls_shift/su_mean 0.000
_refine_ls_structure_factor_coef Fsqd
_refine_ls_weighting_details 'calc w=1/[\s^2^(Fo^2^)+(0.0315P)^2^+1.1528P] where P=(Fo^2^+2Fc^2^)/3'
_refine_ls_weighting_scheme calc
_refine_ls_wR_factor_gt 0.0690
_refine_ls_wR_factor_ref 0.0727
_reflns_number_gt 1591
_reflns_number_total 1882
_reflns_threshold_expression >2\s(I)
_cod_data_source_file ja4128949_si_002.cif
_cod_data_source_block ZnCl2L
_cod_depositor_comments 'Adding full bibliography for 4121579.cif.'
_cod_original_sg_symbol_H-M Pbcn
_cod_database_code 4121579

loop_
_symmetry_equiv_pos_as_xyz
'x, y, z'
'-x+1/2, -y+1/2, z+1/2'
'x+1/2, -y+1/2, -z'
'-x, y, -z+1/2'
'-x, -y, -z'
'x-1/2, y-1/2, -z-1/2'
'-x-1/2, y-1/2, z'
'x, -y, z-1/2'

loop_
_atom_site_label
_atom_site_type_symbol
_atom_site_fract_x
_atom_site_fract_y
_atom_site_fract_z
_atom_site_U_iso_or_equiv
_atom_site_adp_type
_atom_site_occupancy
_atom_site_symmetry_multiplicity
_atom_site_calc_flag
_atom_site_refinement_flags
Zn1 Zn 1.0000 0.62588(2) 0.2500 0.02566(14) Uani 1 2 d S
Cl1 Cl 0.87166(6) 0.70762(4) 0.15567(6) 0.04128(19) Uani 1 1 d .
N1 N 1.10665(16) 0.58902(11) 0.10112(17) 0.0262(4) Uani 1 1 d .
N2 N 1.0000 0.49393(16) 0.2500 0.0191(6) Uani 1 2 d S
N3 N 1.0000 -0.04265(17) 0.2500 0.0274(6) Uani 1 2 d S
C1 C 0.8421(2) 0.64225(15) 0.4731(2) 0.0336(6) Uani 1 1 d .
H1 H 0.8516 0.7012 0.4616 0.040 Uiso 1 1 calc R
C2 C 0.7762(2) 0.61531(16) 0.5650(2) 0.0349(6) Uani 1 1 d .
H2 H 0.7412 0.6548 0.6160 0.042 Uiso 1 1 calc R
C3 C 0.7622(2) 0.52947(15) 0.5814(2) 0.0304(6) Uani 1 1 d .
H3 H 0.7176 0.5089 0.6443 0.036 Uiso 1 1 calc R
C4 C 0.81381(18) 0.47387(14) 0.50546(19) 0.0255(5) Uani 1 1 d .
H4 H 0.8045 0.4147 0.5149 0.031 Uiso 1 1 calc R
C5 C 0.87921(17) 0.50555(13) 0.41541(19) 0.0208(5) Uani 1 1 d .
C6 C 0.94095(17) 0.45103(13) 0.33053(18) 0.0186(5) Uani 1 1 d .
C7 C 0.93955(18) 0.36365(13) 0.33320(18) 0.0199(5) Uani 1 1 d .
H7 H 0.8974 0.3351 0.3918 0.024 Uiso 1 1 calc R
C8 C 1.0000 0.31701(19) 0.2500 0.0183(6) Uani 1 2 d S
C9 C 1.0000 0.22405(19) 0.2500 0.0195(7) Uani 1 2 d S
C10 C 0.9430(2) 0.17685(15) 0.3339(2) 0.0359(6) Uani 1 1 d .
H10 H 0.9032 0.2060 0.3935 0.043 Uiso 1 1 calc R
C11 C 0.9417(2) 0.09008(15) 0.3344(2) 0.0358(6) Uani 1 1 d .
H11 H 0.9004 0.0612 0.3933 0.043 Uiso 1 1 calc R
C12 C 1.0000 0.04331(19) 0.2500 0.0207(7) Uani 1 2 d S
C13 C 1.0595(2) -0.09026(14) 0.1608(2) 0.0352(6) Uani 1 1 d .
H13A H 1.0307 -0.0737 0.0843 0.053 Uiso 1 1 calc R
H13B H 1.0463 -0.1508 0.1727 0.053 Uiso 1 1 calc R
H13C H 1.1416 -0.0784 0.1653 0.053 Uiso 1 1 calc R

loop_
_atom_site_aniso_label
_atom_site_aniso_U_11
_atom_site_aniso_U_22
_atom_site_aniso_U_33
_atom_site_aniso_U_23
_atom_site_aniso_U_13
_atom_site_aniso_U_12
Zn1 0.0338(2) 0.0101(2) 0.0331(2) 0.000 -0.01133(17) 0.000
Cl1 0.0530(4) 0.0193(3) 0.0515(4) -0.0006(3) -0.0232(3) 0.0112(3)
N1 0.0304(11) 0.0152(10) 0.0330(11) 0.0043(9) -0.0085(9) -0.0061(8)
N2 0.0230(12) 0.0141(13) 0.0201(13) 0.000 -0.0074(11) 0.000
N3 0.0354(15) 0.0114(13) 0.0355(16) 0.000 0.0108(13) 0.000
C1 0.0362(13) 0.0191(12) 0.0456(15) -0.0100(12) -0.0126(12) 0.0091(10)
C2 0.0332(13) 0.0338(15) 0.0378(14) -0.0156(12) -0.0057(12) 0.0154(11)
C3 0.0270(12) 0.0377(15) 0.0266(12) -0.0059(11) -0.0021(10) 0.0114(11)
C4 0.0259(11) 0.0216(12) 0.0289(12) -0.0048(10) -0.0045(10) 0.0071(10)
C5 0.0214(10) 0.0171(11) 0.0239(11) -0.0039(9) -0.0077(9) 0.0056(9)
C6 0.0205(10) 0.0154(11) 0.0199(11) -0.0010(9) -0.0061(9) 0.0020(9)
C7 0.0228(11) 0.0160(11) 0.0211(11) 0.0026(9) 0.0010(9) 0.0010(9)
C8 0.0203(15) 0.0141(16) 0.0206(16) 0.000 -0.0031(12) 0.000
C9 0.0224(15) 0.0142(16) 0.0219(16) 0.000 0.0002(12) 0.000
C10 0.0525(16) 0.0170(12) 0.0381(15) -0.0036(11) 0.0247(13) 0.0009(12)
C11 0.0505(16) 0.0173(12) 0.0397(15) 0.0027(11) 0.0249(13) -0.0028(12)
C12 0.0220(15) 0.0140(16) 0.0260(17) 0.000 0.0026(13) 0.000
C13 0.0501(16) 0.0130(12) 0.0425(15) -0.0035(11) 0.0132(13) 0.0013(11)

loop_
_atom_type_symbol
_atom_type_description
_atom_type_scat_dispersion_real
_atom_type_scat_dispersion_imag
_atom_type_scat_source
C C 0.0033 0.0016 'International Tables Vol C Tables 4.2.6.8 and 6.1.1.4'
H H 0.0000 0.0000 'International Tables Vol C Tables 4.2.6.8 and 6.1.1.4'
N N 0.0061 0.0033 'International Tables Vol C Tables 4.2.6.8 and 6.1.1.4'
Cl Cl 0.1484 0.1585 'International Tables Vol C Tables 4.2.6.8 and 6.1.1.4'
Zn Zn 0.2839 1.4301 'International Tables Vol C Tables 4.2.6.8 and 6.1.1.4'

loop_
_geom_angle_atom_site_label_1
_geom_angle_atom_site_label_2
_geom_angle_atom_site_label_3
_geom_angle
_geom_angle_site_symmetry_1
_geom_angle_site_symmetry_3
N2 Zn1 N1 74.62(5) . 4_755
N2 Zn1 N1 74.62(5) . .
N1 Zn1 N1 149.23(10) 4_755 .
N2 Zn1 Cl1 124.925(18) . 4_755
N1 Zn1 Cl1 98.83(5) 4_755 4_755
N1 Zn1 Cl1 98.64(5) . 4_755
N2 Zn1 Cl1 124.925(18) . .
N1 Zn1 Cl1 98.64(5) 4_755 .
N1 Zn1 Cl1 98.83(5) . .
Cl1 Zn1 Cl1 110.15(4) 4_755 .
C1 N1 C5 118.2(2) 4_755 4_755
C1 N1 Zn1 125.70(17) 4_755 .
C5 N1 Zn1 116.15(14) 4_755 .
C6 N2 C6 119.2(3) . 4_755
C6 N2 Zn1 120.42(13) . .
C6 N2 Zn1 120.42(13) 4_755 .
C12 N3 C13 121.28(13) . 4_755
C12 N3 C13 121.28(13) . .
C13 N3 C13 117.4(3) 4_755 .
N1 C1 C2 123.1(2) 4_755 .
N1 C1 H1 118.5 4_755 .
C2 C1 H1 118.5 . .
C1 C2 C3 118.4(2) . .
C1 C2 H2 120.8 . .
C3 C2 H2 120.8 . .
C4 C3 C2 119.3(2) . .
C4 C3 H3 120.4 . .
C2 C3 H3 120.4 . .
C3 C4 C5 119.1(2) . .
C3 C4 H4 120.5 . .
C5 C4 H4 120.5 . .
N1 C5 C4 122.0(2) 4_755 .
N1 C5 C6 114.60(19) 4_755 .
C4 C5 C6 123.4(2) . .
N2 C6 C7 121.9(2) . .
N2 C6 C5 114.20(19) . .
C7 C6 C5 123.95(19) . .
C6 C7 C8 120.4(2) . .
C6 C7 H7 119.8 . .
C8 C7 H7 119.8 . .
C7 C8 C7 116.4(3) . 4_755
C7 C8 C9 121.79(14) . .
C7 C8 C9 121.79(14) 4_755 .
C10 C9 C10 115.0(3) . 4_755
C10 C9 C8 122.48(14) . .
C10 C9 C8 122.48(14) 4_755 .
C11 C10 C9 123.1(2) . .
C11 C10 H10 118.5 . .
C9 C10 H10 118.5 . .
C10 C11 C12 121.3(2) . .
C10 C11 H11 119.3 . .
C12 C11 H11 119.3 . .
N3 C12 C11 121.93(14) . .
N3 C12 C11 121.93(14) . 4_755
C11 C12 C11 116.1(3) . 4_755
N3 C13 H13A 109.5 . .
N3 C13 H13B 109.5 . .
H13A C13 H13B 109.5 . .
N3 C13 H13C 109.5 . .
H13A C13 H13C 109.5 . .
H13B C13 H13C 109.5 . .

loop_
_geom_bond_atom_site_label_1
_geom_bond_atom_site_label_2
_geom_bond_distance
_geom_bond_site_symmetry_2
Zn1 N2 2.089(3) .
Zn1 N1 2.200(2) .
Zn1 Cl1 2.2604(6) .
N1 C1 1.342(3) 4_755
N1 C5 1.345(3) 4_755
N2 C6 1.341(2) .
N3 C12 1.361(4) .
N3 C13 1.452(3) .
C1 C2 1.378(4) .
C1 H1 0.9500 .
C2 C3 1.382(3) .
C2 H2 0.9500 .
C3 C4 1.380(3) .
C3 H3 0.9500 .
C4 C5 1.383(3) .
C4 H4 0.9500 .
C5 C6 1.491(3) .
C6 C7 1.384(3) .
C7 C8 1.401(3) .
C7 H7 0.9500 .
C8 C9 1.472(4) .
C9 C10 1.392(3) .
C10 C11 1.374(3) .
C10 H10 0.9500 .
C11 C12 1.400(3) .
C11 H11 0.9500 .
C13 H13A 0.9800 .
C13 H13B 0.9800 .
C13 H13C 0.9800 .

loop_
_geom_torsion_atom_site_label_1
_geom_torsion_atom_site_label_2
_geom_torsion_atom_site_label_3
_geom_torsion_atom_site_label_4
_geom_torsion
_geom_torsion_site_symmetry_1
_geom_torsion_site_symmetry_4
N2 Zn1 N1 C1 179.08(19) . 4_755
N1 Zn1 N1 C1 179.08(19) 4_755 4_755
Cl1 Zn1 N1 C1 -56.95(18) 4_755 4_755
Cl1 Zn1 N1 C1 55.15(18) . 4_755
N2 Zn1 N1 C5 -1.03(13) . 4_755
N1 Zn1 N1 C5 -1.03(14) 4_755 4_755
Cl1 Zn1 N1 C5 122.94(14) 4_755 4_755
Cl1 Zn1 N1 C5 -124.96(14) . 4_755
N1 Zn1 N2 C6 0.64(11) 4_755 .
N1 Zn1 N2 C6 -179.36(11) . .
Cl1 Zn1 N2 C6 90.75(10) 4_755 .
Cl1 Zn1 N2 C6 -89.25(10) . .
N1 Zn1 N2 C6 -179.36(11) 4_755 4_755
N1 Zn1 N2 C6 0.64(11) . 4_755
Cl1 Zn1 N2 C6 -89.25(10) 4_755 4_755
Cl1 Zn1 N2 C6 90.75(10) . 4_755
N1 C1 C2 C3 -0.1(4) 4_755 .
C1 C2 C3 C4 -0.3(3) . .
C2 C3 C4 C5 0.6(3) . .
C3 C4 C5 N1 -0.6(3) . 4_755
C3 C4 C5 C6 178.4(2) . .
C6 N2 C6 C7 0.25(14) 4_755 .
Zn1 N2 C6 C7 -179.75(14) . .
C6 N2 C6 C5 179.81(19) 4_755 .
Zn1 N2 C6 C5 -0.19(19) . .
N1 C5 C6 N2 -0.7(2) 4_755 .
C4 C5 C6 N2 -179.75(17) . .
N1 C5 C6 C7 178.82(19) 4_755 .
C4 C5 C6 C7 -0.2(3) . .
N2 C6 C7 C8 -0.5(3) . .
C5 C6 C7 C8 179.99(16) . .
C6 C7 C8 C7 0.24(13) . 4_755
C6 C7 C8 C9 -179.76(13) . .
C7 C8 C9 C10 -1.82(17) . .
C7 C8 C9 C10 178.18(17) 4_755 .
C7 C8 C9 C10 178.18(17) . 4_755
C7 C8 C9 C10 -1.82(17) 4_755 4_755
C10 C9 C10 C11 -0.5(2) 4_755 .
C8 C9 C10 C11 179.5(2) . .
C9 C10 C11 C12 0.9(4) . .
C13 N3 C12 C11 -0.9(2) 4_755 .
C13 N3 C12 C11 179.1(2) . .
C13 N3 C12 C11 179.1(2) 4_755 4_755
C13 N3 C12 C11 -0.9(2) . 4_755
C10 C11 C12 N3 179.6(2) . .
C10 C11 C12 C11 -0.4(2) . 4_755
